data_4077100
loop_
_publ_author_name
'Carmona, Daniel'
'Lahoz, Fernando J.'
'Elipe, Sergio'
'Oro, Luis A.'
'Lamata, M. Pilar'
'Viguri, Fernando'
'S\'anchez, Fernando'
'Mart\'inez, Sonia'
'Cativiela, Carlos'
'L\'opez-Ram de V\'iu, M. Pilar'

_publ_section_title
;
 Synthesis, Characterization, Properties, and Asymmetric Catalytic
 Diels&#x2212;Alder Reactions of Chiral-at-Metal
 Phosphinooxazoline-Rhodium(III) and &#x2212;Iridium(III)
 Complexes&#x00A7;
;
_journal_issue 23
_journal_name_full Organometallics
_journal_page_first 5100
_journal_paper_doi 10.1021/om020582o
_journal_volume 21
_journal_year 2002
_chemical_absolute_configuration rmad
_chemical_formula_moiety 'C38 H37 Cl N O P Rh 1+, F6 Sb 1-'
_chemical_formula_sum 'C38 H37 Cl F6 N O P Rh Sb'
_chemical_formula_weight 928.77
_chemical_name_systematic
; 
 ? 
;
_space_group_IT_number 19
_symmetry_cell_setting orthorhombic
_symmetry_space_group_name_Hall 'P 2ac 2ab'
_symmetry_space_group_name_H-M 'P 21 21 21'
_atom_sites_solution_hydrogens geom
_atom_sites_solution_primary direct
_atom_sites_solution_secondary difmap
_audit_creation_method SHELXL-97
_cell_angle_alpha 90.00
_cell_angle_beta 90.00
_cell_angle_gamma 90.00
_cell_formula_units_Z 4
_cell_length_a 11.8950(8)
_cell_length_b 12.7601(8)
_cell_length_c 23.865(2)
_cell_measurement_reflns_used 98
_cell_measurement_temperature 200(2)
_cell_measurement_theta_max 19
_cell_measurement_theta_min 10
_cell_volume 3622.3(5)
_computing_cell_refinement 'XSCANS v. 2.1 (Siemens)'
_computing_data_collection 'XSCANS v. 2.1 (Siemens)'
_computing_data_reduction 'XSCANS v. 2.1 (Siemens)'
_computing_molecular_graphics 'XP program, SHELXTL v6.10,Bruker2000'
_computing_publication_material 'XCIF program, SHELXTL v6.10,Bruker'
_computing_structure_refinement 'SHELXL-97 (Sheldrick, 1997)'
_computing_structure_solution 'SHELXS-97 (Sheldrick, 1990)'
_diffrn_ambient_temperature 200(2)
_diffrn_measured_fraction_theta_full 0.999
_diffrn_measured_fraction_theta_max 0.999
_diffrn_measurement_device_type 'four circle diffractometer,Siemens P4'
_diffrn_measurement_method '\w/2\q scans'
_diffrn_radiation_monochromator graphite
_diffrn_radiation_source 'fine-focus sealed tube'
_diffrn_radiation_type MoK\a
_diffrn_radiation_wavelength 0.71073
_diffrn_reflns_av_R_equivalents 0.0488
_diffrn_reflns_av_sigmaI/netI 0.0672
_diffrn_reflns_limit_h_max 7
_diffrn_reflns_limit_h_min -14
_diffrn_reflns_limit_k_max 0
_diffrn_reflns_limit_k_min -15
_diffrn_reflns_limit_l_max 28
_diffrn_reflns_limit_l_min -28
_diffrn_reflns_number 11124
_diffrn_reflns_theta_full 25.02
_diffrn_reflns_theta_max 25.02
_diffrn_reflns_theta_min 1.71
_diffrn_standards_decay_% 0
_diffrn_standards_interval_count 100
_diffrn_standards_number 3
_exptl_absorpt_coefficient_mu 1.382
_exptl_absorpt_correction_T_max 0.769
_exptl_absorpt_correction_T_min 0.618
_exptl_absorpt_correction_type psi-scan
_exptl_absorpt_process_details
; 
 Azimuthal psi-scans of 8 reflections at 10\% intervals.
 Data corrected with the program XPREP (SHELXTL v. 5 Bruker)
;
_exptl_crystal_colour orange
_exptl_crystal_density_diffrn 1.703
_exptl_crystal_density_method 'not measured'
_exptl_crystal_description 'prismatic block'
_exptl_crystal_F_000 1848
_exptl_crystal_size_max 0.41
_exptl_crystal_size_mid 0.32
_exptl_crystal_size_min 0.19
_refine_diff_density_max 0.391
_refine_diff_density_min -0.386
_refine_diff_density_rms 0.074
_refine_ls_abs_structure_details 'Flack H D (1983), Acta Cryst. A39, 876-881'
_refine_ls_abs_structure_Flack -0.02(3)
_refine_ls_extinction_method none
_refine_ls_goodness_of_fit_ref 1.028
_refine_ls_hydrogen_treatment mixed
_refine_ls_matrix_type full
_refine_ls_number_parameters 460
_refine_ls_number_reflns 6388
_refine_ls_number_restraints 0
_refine_ls_restrained_S_all 1.028
_refine_ls_R_factor_all 0.0632
_refine_ls_R_factor_gt 0.0418
_refine_ls_shift/su_max 0.001
_refine_ls_shift/su_mean 0.000
_refine_ls_structure_factor_coef Fsqd
_refine_ls_weighting_details 'calc w=1/[\s^2^(Fo^2^)+(0.0148P)^2^+2.8739P] where P=(Fo^2^+2Fc^2^)/3'
_refine_ls_weighting_scheme calc
_refine_ls_wR_factor_gt 0.0729
_refine_ls_wR_factor_ref 0.0815
_reflns_number_gt 5092
_reflns_number_total 6388
_reflns_threshold_expression >2sigma(I)
_cod_data_source_file om020582o.cif
_cod_data_source_block compound3a
_cod_original_sg_symbol_H-M P212121
_cod_database_code 4077100

loop_
_symmetry_equiv_pos_as_xyz
'x, y, z'
'-x+1/2, -y, z+1/2'
'-x, y+1/2, -z+1/2'
'x+1/2, -y+1/2, -z'

loop_
_atom_site_label
_atom_site_type_symbol
_atom_site_fract_x
_atom_site_fract_y
_atom_site_fract_z
_atom_site_U_iso_or_equiv
_atom_site_adp_type
_atom_site_occupancy
_atom_site_symmetry_multiplicity
_atom_site_calc_flag
_atom_site_refinement_flags
Sb1 Sb 0.12530(6) 0.65519(4) 0.63879(2) 0.06456(16) Uani 1 1 d .
F1 F 0.2124(8) 0.6638(8) 0.5765(3) 0.215(4) Uani 1 1 d .
F2 F 0.2593(5) 0.6479(5) 0.6796(3) 0.123(2) Uani 1 1 d .
F3 F 0.1345(6) 0.7984(4) 0.6507(2) 0.143(2) Uani 1 1 d .
F4 F -0.0049(7) 0.6656(9) 0.6039(4) 0.272(6) Uani 1 1 d .
F5 F 0.1256(7) 0.5146(5) 0.6326(4) 0.214(4) Uani 1 1 d .
F6 F 0.0511(5) 0.6501(6) 0.7059(2) 0.143(3) Uani 1 1 d .
Rh1 Rh 0.38083(4) 0.51848(3) 0.871975(17) 0.03376(11) Uani 1 1 d .
Cl1 Cl 0.34937(14) 0.58125(14) 0.96448(6) 0.0501(5) Uani 1 1 d .
P1 P 0.55220(13) 0.60021(13) 0.87912(7) 0.0370(4) Uani 1 1 d .
C1 C 0.5423(5) 0.7401(5) 0.8936(2) 0.0360(14) Uani 1 1 d .
C2 C 0.4518(5) 0.8015(4) 0.8764(3) 0.0342(13) Uani 1 1 d .
C3 C 0.4595(6) 0.9105(5) 0.8832(3) 0.0449(16) Uani 1 1 d .
H3 H 0.3986 0.9531 0.8711 0.059(6) Uiso 1 1 calc R
C4 C 0.5523(6) 0.9580(6) 0.9070(3) 0.0540(19) Uani 1 1 d .
H4 H 0.5542 1.0319 0.9117 0.059(6) Uiso 1 1 calc R
C5 C 0.6419(6) 0.8979(5) 0.9236(3) 0.0498(18) Uani 1 1 d .
H5 H 0.7065 0.9292 0.9399 0.059(6) Uiso 1 1 calc R
C6 C 0.6357(6) 0.7899(5) 0.9160(3) 0.0494(17) Uani 1 1 d .
H6 H 0.6984 0.7483 0.9267 0.059(6) Uiso 1 1 calc R
C7 C 0.6409(5) 0.5486(5) 0.9347(3) 0.0414(16) Uani 1 1 d .
C8 C 0.6213(6) 0.5780(5) 0.9895(2) 0.0545(18) Uani 1 1 d .
H8 H 0.5649 0.6284 0.9975 0.059(6) Uiso 1 1 calc R
C9 C 0.6832(7) 0.5344(7) 1.0328(3) 0.068(2) Uani 1 1 d .
H9 H 0.6717 0.5577 1.0702 0.059(6) Uiso 1 1 calc R
C10 C 0.7592(6) 0.4594(6) 1.0221(3) 0.065(2) Uani 1 1 d .
H10 H 0.7981 0.4274 1.0524 0.059(6) Uiso 1 1 calc R
C11 C 0.7821(6) 0.4278(6) 0.9680(3) 0.065(2) Uani 1 1 d .
H11 H 0.8385 0.3769 0.9608 0.059(6) Uiso 1 1 calc R
C12 C 0.7220(6) 0.4713(6) 0.9246(3) 0.0517(18) Uani 1 1 d .
H12 H 0.7356 0.4486 0.8873 0.059(6) Uiso 1 1 calc R
C13 C 0.6334(6) 0.6063(5) 0.8142(3) 0.0442(15) Uani 1 1 d .
C14 C 0.5761(6) 0.6104(5) 0.7639(3) 0.0485(18) Uani 1 1 d .
H14 H 0.4964 0.6054 0.7633 0.059(6) Uiso 1 1 calc R
C15 C 0.6354(8) 0.6218(6) 0.7140(3) 0.064(2) Uani 1 1 d .
H15 H 0.5961 0.6253 0.6794 0.059(6) Uiso 1 1 calc R
C16 C 0.7505(8) 0.6279(6) 0.7147(3) 0.071(3) Uani 1 1 d .
H16 H 0.7903 0.6339 0.6803 0.059(6) Uiso 1 1 calc R
C17 C 0.8087(7) 0.6256(7) 0.7642(3) 0.079(3) Uani 1 1 d .
H17 H 0.8884 0.6311 0.7640 0.059(6) Uiso 1 1 calc R
C18 C 0.7520(6) 0.6152(6) 0.8139(3) 0.058(2) Uani 1 1 d .
H18 H 0.7924 0.6139 0.8482 0.059(6) Uiso 1 1 calc R
C19 C 0.4092(5) 0.3564(5) 0.8916(3) 0.0435(17) Uani 1 1 d .
C20 C 0.4485(6) 0.3739(5) 0.8358(3) 0.0452(17) Uani 1 1 d .
C21 C 0.3538(5) 0.4060(5) 0.8029(3) 0.0436(16) Uani 1 1 d .
C22 C 0.2544(6) 0.3991(5) 0.8362(3) 0.0419(16) Uani 1 1 d .
C23 C 0.2865(6) 0.3688(5) 0.8909(3) 0.0441(16) Uani 1 1 d .
C24 C 0.4735(6) 0.3126(6) 0.9399(3) 0.067(2) Uani 1 1 d .
H24A H 0.4503 0.2399 0.9464 0.086(7) Uiso 1 1 calc R
H24B H 0.4584 0.3544 0.9735 0.086(7) Uiso 1 1 calc R
H24C H 0.5542 0.3146 0.9315 0.086(7) Uiso 1 1 calc R
C25 C 0.5620(6) 0.3467(6) 0.8131(3) 0.063(2) Uani 1 1 d .
H25A H 0.5855 0.4002 0.7861 0.086(7) Uiso 1 1 calc R
H25B H 0.5586 0.2783 0.7945 0.086(7) Uiso 1 1 calc R
H25C H 0.6163 0.3437 0.8440 0.086(7) Uiso 1 1 calc R
C26 C 0.3557(7) 0.4209(5) 0.7406(2) 0.061(2) Uani 1 1 d .
H26A H 0.2988 0.4727 0.7299 0.086(7) Uiso 1 1 calc R
H26B H 0.3393 0.3540 0.7221 0.086(7) Uiso 1 1 calc R
H26C H 0.4302 0.4456 0.7290 0.086(7) Uiso 1 1 calc R
C27 C 0.1373(6) 0.4068(5) 0.8141(3) 0.0557(19) Uani 1 1 d .
H27A H 0.1145 0.3390 0.7986 0.086(7) Uiso 1 1 calc R
H27B H 0.1343 0.4602 0.7846 0.086(7) Uiso 1 1 calc R
H27C H 0.0862 0.4264 0.8446 0.086(7) Uiso 1 1 calc R
C28 C 0.2100(7) 0.3460(6) 0.9397(3) 0.068(2) Uani 1 1 d .
H28A H 0.2408 0.3780 0.9737 0.086(7) Uiso 1 1 calc R
H28B H 0.2041 0.2700 0.9450 0.086(7) Uiso 1 1 calc R
H28C H 0.1352 0.3750 0.9322 0.086(7) Uiso 1 1 calc R
N1 N 0.3129(4) 0.6659(4) 0.84426(19) 0.0384(13) Uani 1 1 d .
O1 O 0.2837(4) 0.8357(3) 0.82730(19) 0.0499(12) Uani 1 1 d .
C29 C 0.3504(5) 0.7610(5) 0.8502(2) 0.0369(15) Uani 1 1 d .
C30 C 0.1981(6) 0.6728(5) 0.8206(3) 0.0435(16) Uani 1 1 d .
H30 H 0.1850 0.6199 0.7928 0.044(9) Uiso 1 1 d R
C31 C 0.1056(5) 0.6756(5) 0.8653(3) 0.0415(14) Uani 1 1 d .
C32 C 0.0857(5) 0.6062(6) 0.9077(3) 0.0475(18) Uani 1 1 d .
H32 H 0.1314 0.5444 0.9108 0.076(12) Uiso 1 1 d R
C33 C -0.0001(6) 0.6238(7) 0.9455(3) 0.062(2) Uani 1 1 d .
H33 H -0.0172 0.5743 0.9745 0.076(12) Uiso 1 1 d R
C34 C -0.0629(7) 0.7136(7) 0.9404(4) 0.065(2) Uani 1 1 d .
H34 H -0.1209 0.7284 0.9673 0.076(12) Uiso 1 1 d R
C35 C -0.0445(6) 0.7839(7) 0.8991(4) 0.063(2) Uani 1 1 d .
H35 H -0.0909 0.8451 0.8961 0.076(12) Uiso 1 1 d R
C36 C 0.0425(5) 0.7654(5) 0.8604(3) 0.0521(18) Uani 1 1 d .
C37 C 0.0803(6) 0.8313(6) 0.8117(3) 0.067(2) Uani 1 1 d .
H37A H 0.0883 0.9035 0.8222 0.044(9) Uiso 1 1 d R
H37B H 0.0276 0.8262 0.7813 0.044(9) Uiso 1 1 d R
C38 C 0.1941(6) 0.7840(5) 0.7966(3) 0.0496(18) Uani 1 1 d .
H38 H 0.2064 0.7848 0.7568 0.044(9) Uiso 1 1 d R

loop_
_atom_site_aniso_label
_atom_site_aniso_U_11
_atom_site_aniso_U_22
_atom_site_aniso_U_33
_atom_site_aniso_U_23
_atom_site_aniso_U_13
_atom_site_aniso_U_12
Sb1 0.0756(4) 0.0609(3) 0.0571(3) -0.0058(2) 0.0049(3) 0.0072(3)
F1 0.301(11) 0.245(10) 0.099(5) 0.018(6) 0.103(6) 0.080(9)
F2 0.081(4) 0.138(5) 0.150(5) -0.027(5) -0.012(4) 0.005(4)
F3 0.211(7) 0.067(3) 0.151(5) 0.010(3) 0.029(6) 0.002(5)
F4 0.192(8) 0.392(15) 0.233(9) -0.153(10) -0.169(7) 0.147(9)
F5 0.187(7) 0.077(4) 0.379(11) -0.068(6) 0.065(10) -0.017(5)
F6 0.115(5) 0.205(7) 0.109(4) -0.003(5) 0.056(4) -0.052(5)
Rh1 0.0324(2) 0.0345(2) 0.0343(2) -0.0014(2) 0.0005(2) 0.0011(2)
Cl1 0.0488(11) 0.0644(11) 0.0369(8) -0.0083(8) 0.0048(7) -0.0044(9)
P1 0.0327(8) 0.0387(9) 0.0398(9) -0.0022(8) 0.0021(7) 0.0015(7)
C1 0.035(3) 0.037(3) 0.036(3) -0.002(3) -0.002(3) 0.000(3)
C2 0.031(3) 0.033(3) 0.038(3) 0.000(3) 0.001(3) -0.004(3)
C3 0.047(4) 0.040(4) 0.047(4) 0.001(3) 0.005(3) 0.009(3)
C4 0.060(5) 0.044(4) 0.057(4) 0.002(4) -0.009(4) -0.012(4)
C5 0.046(5) 0.046(4) 0.057(4) -0.008(3) -0.004(4) -0.013(4)
C6 0.032(4) 0.057(4) 0.059(4) -0.003(3) -0.011(3) 0.000(4)
C7 0.032(4) 0.042(4) 0.051(4) 0.004(3) -0.008(3) 0.004(3)
C8 0.049(4) 0.067(5) 0.048(4) -0.010(3) -0.004(4) 0.014(5)
C9 0.073(5) 0.081(6) 0.050(4) -0.005(4) -0.010(4) 0.017(5)
C10 0.065(5) 0.071(6) 0.059(5) 0.009(4) -0.021(4) 0.002(4)
C11 0.059(5) 0.053(5) 0.081(6) -0.008(4) -0.019(5) 0.018(4)
C12 0.055(4) 0.050(4) 0.050(4) -0.007(4) -0.007(3) 0.002(4)
C13 0.042(4) 0.037(3) 0.053(4) -0.002(3) 0.011(4) -0.001(4)
C14 0.060(5) 0.046(4) 0.040(4) 0.001(3) 0.002(3) 0.002(3)
C15 0.096(7) 0.047(4) 0.049(4) -0.009(3) 0.017(5) -0.002(5)
C16 0.092(7) 0.063(5) 0.059(5) 0.002(4) 0.048(5) -0.009(5)
C17 0.057(5) 0.103(7) 0.078(6) 0.000(6) 0.028(5) 0.000(5)
C18 0.051(5) 0.067(5) 0.056(4) -0.002(4) 0.006(4) -0.008(4)
C19 0.048(4) 0.032(3) 0.051(4) 0.006(3) -0.007(3) -0.001(3)
C20 0.043(4) 0.032(4) 0.061(4) -0.010(3) 0.007(3) 0.001(3)
C21 0.049(4) 0.030(3) 0.052(4) -0.006(3) -0.007(3) 0.001(3)
C22 0.043(4) 0.034(4) 0.048(4) -0.009(3) -0.001(3) 0.000(3)
C23 0.051(4) 0.032(4) 0.050(4) 0.004(3) -0.001(3) -0.007(3)
C24 0.069(6) 0.055(5) 0.076(5) 0.020(4) -0.020(5) 0.000(4)
C25 0.051(5) 0.055(5) 0.084(5) -0.015(4) 0.008(4) 0.007(4)
C26 0.084(6) 0.059(5) 0.041(4) -0.007(3) -0.002(4) 0.008(5)
C27 0.053(5) 0.043(4) 0.071(4) -0.008(3) -0.020(4) -0.002(4)
C28 0.077(6) 0.060(5) 0.066(5) 0.013(4) 0.009(5) -0.016(5)
N1 0.035(3) 0.043(3) 0.037(3) -0.004(2) 0.005(2) 0.007(3)
O1 0.049(3) 0.041(3) 0.059(3) 0.004(2) -0.016(2) 0.002(2)
C29 0.037(4) 0.039(4) 0.034(3) 0.000(3) -0.001(3) 0.006(3)
C30 0.049(4) 0.036(4) 0.045(4) -0.005(3) -0.012(3) -0.005(3)
C31 0.031(3) 0.045(3) 0.049(3) -0.007(3) -0.005(3) 0.002(3)
C32 0.025(4) 0.063(5) 0.054(4) -0.008(4) -0.004(3) -0.001(3)
C33 0.041(4) 0.086(6) 0.058(5) -0.007(5) 0.002(4) -0.013(5)
C34 0.046(5) 0.075(6) 0.075(5) -0.021(5) -0.003(4) 0.004(5)
C35 0.025(4) 0.066(5) 0.098(6) -0.034(5) -0.009(4) 0.013(4)
C36 0.038(4) 0.050(4) 0.069(5) -0.008(4) -0.015(4) -0.001(3)
C37 0.064(5) 0.057(5) 0.081(5) 0.007(4) -0.034(4) 0.016(4)
C38 0.047(4) 0.050(4) 0.052(4) -0.002(4) -0.016(4) 0.002(4)

loop_
_atom_type_symbol
_atom_type_description
_atom_type_scat_dispersion_real
_atom_type_scat_dispersion_imag
_atom_type_scat_source
C C 0.0033 0.0016 'International Tables Vol C Tables 4.2.6.8 and 6.1.1.4'
H H 0.0000 0.0000 'International Tables Vol C Tables 4.2.6.8 and 6.1.1.4'
N N 0.0061 0.0033 'International Tables Vol C Tables 4.2.6.8 and 6.1.1.4'
O O 0.0106 0.0060 'International Tables Vol C Tables 4.2.6.8 and 6.1.1.4'
F F 0.0171 0.0103 'International Tables Vol C Tables 4.2.6.8 and 6.1.1.4'
P P 0.1023 0.0942 'International Tables Vol C Tables 4.2.6.8 and 6.1.1.4'
Cl Cl 0.1484 0.1585 'International Tables Vol C Tables 4.2.6.8 and 6.1.1.4'
Rh Rh -1.1178 0.9187 'International Tables Vol C Tables 4.2.6.8 and 6.1.1.4'
Sb Sb -0.5866 1.5461 'International Tables Vol C Tables 4.2.6.8 and 6.1.1.4'

loop_
_geom_angle_atom_site_label_1
_geom_angle_atom_site_label_2
_geom_angle_atom_site_label_3
_geom_angle
F4 Sb1 F5 92.2(5)
F4 Sb1 F1 96.3(5)
F5 Sb1 F1 89.6(4)
F4 Sb1 F6 89.5(4)
F5 Sb1 F6 92.1(4)
F1 Sb1 F6 173.8(4)
F4 Sb1 F3 92.8(4)
F5 Sb1 F3 174.6(4)
F1 Sb1 F3 91.8(4)
F6 Sb1 F3 85.9(3)
F4 Sb1 F2 176.5(4)
F5 Sb1 F2 89.5(4)
F1 Sb1 F2 86.8(4)
F6 Sb1 F2 87.3(3)
F3 Sb1 F2 85.3(3)
C19 Rh1 N1 165.5(2)
C19 Rh1 C20 38.5(2)
N1 Rh1 C20 138.8(2)
C19 Rh1 C21 63.9(2)
N1 Rh1 C21 106.5(2)
C20 Rh1 C21 38.0(2)
C19 Rh1 C23 38.8(2)
N1 Rh1 C23 127.9(2)
C20 Rh1 C23 63.2(2)
C21 Rh1 C23 61.8(2)
C19 Rh1 P1 106.35(17)
N1 Rh1 P1 87.65(15)
C20 Rh1 P1 94.91(19)
C21 Rh1 P1 118.66(18)
C23 Rh1 P1 144.04(18)
C19 Rh1 C22 63.1(2)
N1 Rh1 C22 102.7(2)
C20 Rh1 C22 62.4(3)
C21 Rh1 C22 36.8(2)
C23 Rh1 C22 36.1(2)
P1 Rh1 C22 155.13(17)
C19 Rh1 Cl1 98.42(18)
N1 Rh1 Cl1 86.09(13)
C20 Rh1 Cl1 135.06(19)
C21 Rh1 Cl1 152.71(18)
C23 Rh1 Cl1 91.21(17)
P1 Rh1 Cl1 85.28(6)
C22 Rh1 Cl1 117.61(17)
C7 P1 C1 104.7(3)
C7 P1 C13 109.1(3)
C1 P1 C13 98.8(3)
C7 P1 Rh1 113.9(2)
C1 P1 Rh1 113.7(2)
C13 P1 Rh1 115.2(2)
C6 C1 C2 118.3(6)
C6 C1 P1 118.1(5)
C2 C1 P1 123.0(5)
C1 C2 C3 118.2(6)
C1 C2 C29 124.6(5)
C3 C2 C29 117.1(6)
C4 C3 C2 122.3(6)
C4 C3 H3 118.8
C2 C3 H3 118.8
C5 C4 C3 119.6(7)
C5 C4 H4 120.2
C3 C4 H4 120.2
C4 C5 C6 118.4(6)
C4 C5 H5 120.8
C6 C5 H5 120.8
C1 C6 C5 123.1(7)
C1 C6 H6 118.5
C5 C6 H6 118.5
C8 C7 C12 118.0(6)
C8 C7 P1 119.7(5)
C12 C7 P1 122.0(5)
C7 C8 C9 120.6(7)
C7 C8 H8 119.7
C9 C8 H8 119.7
C10 C9 C8 120.1(7)
C10 C9 H9 120.0
C8 C9 H9 120.0
C9 C10 C11 121.3(7)
C9 C10 H10 119.3
C11 C10 H10 119.3
C12 C11 C10 118.9(7)
C12 C11 H11 120.5
C10 C11 H11 120.5
C11 C12 C7 120.9(7)
C11 C12 H12 119.6
C7 C12 H12 119.6
C14 C13 C18 119.0(6)
C14 C13 P1 118.5(5)
C18 C13 P1 122.3(5)
C13 C14 C15 119.8(7)
C13 C14 H14 120.1
C15 C14 H14 120.1
C16 C15 C14 120.1(7)
C16 C15 H15 119.9
C14 C15 H15 119.9
C17 C16 C15 121.0(7)
C17 C16 H16 119.5
C15 C16 H16 119.5
C16 C17 C18 119.9(8)
C16 C17 H17 120.0
C18 C17 H17 120.0
C17 C18 C13 120.2(7)
C17 C18 H18 119.9
C13 C18 H18 119.9
C20 C19 C23 107.3(5)
C20 C19 C24 127.7(6)
C23 C19 C24 124.0(6)
C20 C19 Rh1 72.4(4)
C23 C19 Rh1 74.8(4)
C24 C19 Rh1 127.6(5)
C19 C20 C21 107.4(6)
C19 C20 C25 126.5(7)
C21 C20 C25 125.4(6)
C19 C20 Rh1 69.1(4)
C21 C20 Rh1 71.7(4)
C25 C20 Rh1 132.1(5)
C22 C21 C20 109.1(6)
C22 C21 C26 125.0(6)
C20 C21 C26 124.6(6)
C22 C21 Rh1 75.2(4)
C20 C21 Rh1 70.3(3)
C26 C21 Rh1 131.0(4)
C23 C22 C21 107.9(6)
C23 C22 C27 126.7(6)
C21 C22 C27 124.8(6)
C23 C22 Rh1 70.3(4)
C21 C22 Rh1 68.0(3)
C27 C22 Rh1 134.1(5)
C22 C23 C19 108.0(6)
C22 C23 C28 127.1(6)
C19 C23 C28 124.8(6)
C22 C23 Rh1 73.7(4)
C19 C23 Rh1 66.4(4)
C28 C23 Rh1 128.1(5)
C19 C24 H24A 109.5
C19 C24 H24B 109.5
H24A C24 H24B 109.5
C19 C24 H24C 109.5
H24A C24 H24C 109.5
H24B C24 H24C 109.5
C20 C25 H25A 109.5
C20 C25 H25B 109.5
H25A C25 H25B 109.5
C20 C25 H25C 109.5
H25A C25 H25C 109.5
H25B C25 H25C 109.5
C21 C26 H26A 109.5
C21 C26 H26B 109.5
H26A C26 H26B 109.5
C21 C26 H26C 109.5
H26A C26 H26C 109.5
H26B C26 H26C 109.5
C22 C27 H27A 109.5
C22 C27 H27B 109.5
H27A C27 H27B 109.5
C22 C27 H27C 109.5
H27A C27 H27C 109.5
H27B C27 H27C 109.5
C23 C28 H28A 109.5
C23 C28 H28B 109.5
H28A C28 H28B 109.5
C23 C28 H28C 109.5
H28A C28 H28C 109.5
H28B C28 H28C 109.5
C29 N1 C30 107.6(5)
C29 N1 Rh1 130.8(4)
C30 N1 Rh1 121.1(4)
C29 O1 C38 108.2(5)
N1 C29 O1 114.4(5)
N1 C29 C2 131.5(6)
O1 C29 C2 114.1(5)
N1 C30 C38 103.1(5)
N1 C30 C31 113.5(5)
C38 C30 C31 102.6(5)
N1 C30 H30 111.8
C38 C30 H30 112.9
C31 C30 H30 112.4
C32 C31 C36 120.6(6)
C32 C31 C30 128.7(6)
C36 C31 C30 110.6(6)
C31 C32 C33 120.4(7)
C31 C32 H32 119.4
C33 C32 H32 120.2
C34 C33 C32 118.8(8)
C34 C33 H33 119.9
C32 C33 H33 121.3
C35 C34 C33 121.9(8)
C35 C34 H34 118.4
C33 C34 H34 119.7
C34 C35 C36 119.2(7)
C34 C35 H35 120.0
C36 C35 H35 120.8
C31 C36 C35 119.1(7)
C31 C36 C37 111.6(6)
C35 C36 C37 129.3(7)
C36 C37 C38 103.1(6)
C36 C37 H37A 111.3
C38 C37 H37A 110.7
C36 C37 H37B 110.5
C38 C37 H37B 112.1
H37A C37 H37B 109.0
O1 C38 C37 110.7(5)
O1 C38 C30 102.1(5)
C37 C38 C30 107.8(6)
O1 C38 H38 112.5
C37 C38 H38 111.3
C30 C38 H38 112.1

loop_
_geom_bond_atom_site_label_1
_geom_bond_atom_site_label_2
_geom_bond_distance
Sb1 F4 1.763(6)
Sb1 F5 1.800(6)
Sb1 F1 1.816(6)
Sb1 F6 1.831(5)
Sb1 F3 1.852(5)
Sb1 F2 1.871(6)
Rh1 C19 2.147(6)
Rh1 N1 2.151(5)
Rh1 C20 2.190(6)
Rh1 C21 2.210(6)
Rh1 C23 2.260(6)
Rh1 P1 2.2961(17)
Rh1 C22 2.304(6)
Rh1 Cl1 2.3781(15)
P1 C7 1.818(6)
P1 C1 1.821(6)
P1 C13 1.828(6)
C1 C6 1.387(8)
C1 C2 1.393(8)
C2 C3 1.404(8)
C2 C29 1.454(8)
C3 C4 1.382(9)
C3 H3 0.9500
C4 C5 1.371(9)
C4 H4 0.9500
C5 C6 1.392(9)
C5 H5 0.9500
C6 H6 0.9500
C7 C8 1.380(8)
C7 C12 1.400(9)
C8 C9 1.386(9)
C8 H8 0.9500
C9 C10 1.341(10)
C9 H9 0.9500
C10 C11 1.381(10)
C10 H10 0.9500
C11 C12 1.375(9)
C11 H11 0.9500
C12 H12 0.9500
C13 C14 1.382(9)
C13 C18 1.414(9)
C14 C15 1.391(9)
C14 H14 0.9500
C15 C16 1.371(11)
C15 H15 0.9500
C16 C17 1.369(11)
C16 H16 0.9500
C17 C18 1.372(9)
C17 H17 0.9500
C18 H18 0.9500
C19 C20 1.430(9)
C19 C23 1.468(9)
C19 C24 1.492(8)
C20 C21 1.433(9)
C20 C25 1.495(9)
C21 C22 1.428(9)
C21 C26 1.499(8)
C22 C23 1.413(9)
C22 C27 1.493(9)
C23 C28 1.508(9)
C24 H24A 0.9800
C24 H24B 0.9800
C24 H24C 0.9800
C25 H25A 0.9800
C25 H25B 0.9800
C25 H25C 0.9800
C26 H26A 0.9800
C26 H26B 0.9800
C26 H26C 0.9800
C27 H27A 0.9800
C27 H27B 0.9800
C27 H27C 0.9800
C28 H28A 0.9800
C28 H28B 0.9800
C28 H28C 0.9800
N1 C29 1.300(7)
N1 C30 1.481(8)
O1 C29 1.355(7)
O1 C38 1.452(7)
C30 C38 1.531(9)
C30 C31 1.532(9)
C30 H30 0.9600
C31 C32 1.366(9)
C31 C36 1.375(8)
C32 C33 1.380(9)
C32 H32 0.9600
C33 C34 1.373(11)
C33 H33 0.9599
C34 C35 1.351(11)
C34 H34 0.9601
C35 C36 1.406(9)
C35 H35 0.9600
C36 C37 1.504(10)
C37 C38 1.525(9)
C37 H37A 0.9600
C37 H37B 0.9599
C38 H38 0.9601

loop_
_geom_torsion_atom_site_label_1
_geom_torsion_atom_site_label_2
_geom_torsion_atom_site_label_3
_geom_torsion_atom_site_label_4
_geom_torsion
C19 Rh1 P1 C7 -35.6(3)
N1 Rh1 P1 C7 148.1(3)
C20 Rh1 P1 C7 -73.1(3)
C21 Rh1 P1 C7 -104.4(3)
C23 Rh1 P1 C7 -23.7(4)
C22 Rh1 P1 C7 -96.3(5)
Cl1 Rh1 P1 C7 61.8(2)
C19 Rh1 P1 C1 -155.5(3)
N1 Rh1 P1 C1 28.2(2)
C20 Rh1 P1 C1 167.0(3)
C21 Rh1 P1 C1 135.7(3)
C23 Rh1 P1 C1 -143.6(3)
C22 Rh1 P1 C1 143.9(4)
Cl1 Rh1 P1 C1 -58.1(2)
C19 Rh1 P1 C13 91.5(3)
N1 Rh1 P1 C13 -84.8(3)
C20 Rh1 P1 C13 54.0(3)
C21 Rh1 P1 C13 22.7(3)
C23 Rh1 P1 C13 103.4(4)
C22 Rh1 P1 C13 30.9(5)
Cl1 Rh1 P1 C13 -171.1(2)
C7 P1 C1 C6 34.9(6)
C13 P1 C1 C6 -77.6(5)
Rh1 P1 C1 C6 159.8(4)
C7 P1 C1 C2 -153.9(5)
C13 P1 C1 C2 93.6(6)
Rh1 P1 C1 C2 -29.0(6)
C6 C1 C2 C3 -0.6(9)
P1 C1 C2 C3 -171.8(5)
C6 C1 C2 C29 177.5(5)
P1 C1 C2 C29 6.4(9)
C1 C2 C3 C4 -0.9(10)
C29 C2 C3 C4 -179.3(6)
C2 C3 C4 C5 1.4(10)
C3 C4 C5 C6 -0.2(10)
C2 C1 C6 C5 1.8(9)
P1 C1 C6 C5 173.5(5)
C4 C5 C6 C1 -1.4(10)
C1 P1 C7 C8 46.2(6)
C13 P1 C7 C8 151.2(5)
Rh1 P1 C7 C8 -78.6(6)
C1 P1 C7 C12 -140.4(5)
C13 P1 C7 C12 -35.5(6)
Rh1 P1 C7 C12 94.7(5)
C12 C7 C8 C9 2.2(10)
P1 C7 C8 C9 175.8(6)
C7 C8 C9 C10 -3.2(12)
C8 C9 C10 C11 3.5(12)
C9 C10 C11 C12 -2.8(12)
C10 C11 C12 C7 1.8(11)
C8 C7 C12 C11 -1.6(10)
P1 C7 C12 C11 -175.0(6)
C7 P1 C13 C14 159.5(5)
C1 P1 C13 C14 -91.5(5)
Rh1 P1 C13 C14 30.0(6)
C7 P1 C13 C18 -25.5(7)
C1 P1 C13 C18 83.5(6)
Rh1 P1 C13 C18 -155.0(5)
C18 C13 C14 C15 0.8(10)
P1 C13 C14 C15 175.9(5)
C13 C14 C15 C16 0.6(11)
C14 C15 C16 C17 -1.6(13)
C15 C16 C17 C18 1.1(14)
C16 C17 C18 C13 0.3(13)
C14 C13 C18 C17 -1.2(11)
P1 C13 C18 C17 -176.2(6)
N1 Rh1 C19 C20 88.2(9)
C21 Rh1 C19 C20 37.4(4)
C23 Rh1 C19 C20 114.1(5)
P1 Rh1 C19 C20 -77.0(4)
C22 Rh1 C19 C20 78.7(4)
Cl1 Rh1 C19 C20 -164.5(3)
N1 Rh1 C19 C23 -26.0(11)
C20 Rh1 C19 C23 -114.1(5)
C21 Rh1 C19 C23 -76.7(4)
P1 Rh1 C19 C23 168.9(3)
C22 Rh1 C19 C23 -35.4(3)
Cl1 Rh1 C19 C23 81.4(4)
N1 Rh1 C19 C24 -147.4(7)
C20 Rh1 C19 C24 124.4(8)
C21 Rh1 C19 C24 161.8(7)
C23 Rh1 C19 C24 -121.5(8)
P1 Rh1 C19 C24 47.4(6)
C22 Rh1 C19 C24 -156.9(7)
Cl1 Rh1 C19 C24 -40.1(6)
C23 C19 C20 C21 5.3(8)
C24 C19 C20 C21 173.7(6)
Rh1 C19 C20 C21 -61.9(4)
C23 C19 C20 C25 -165.2(7)
C24 C19 C20 C25 3.2(12)
Rh1 C19 C20 C25 127.6(7)
C23 C19 C20 Rh1 67.2(5)
C24 C19 C20 Rh1 -124.4(7)
N1 Rh1 C20 C19 -157.7(4)
C21 Rh1 C20 C19 -117.5(5)
C23 Rh1 C20 C19 -39.8(4)
P1 Rh1 C20 C19 110.2(3)
C22 Rh1 C20 C19 -80.5(4)
Cl1 Rh1 C20 C19 22.0(5)
C19 Rh1 C20 C21 117.5(5)
N1 Rh1 C20 C21 -40.2(5)
C23 Rh1 C20 C21 77.7(4)
P1 Rh1 C20 C21 -132.2(4)
C22 Rh1 C20 C21 37.0(4)
Cl1 Rh1 C20 C21 139.5(3)
C19 Rh1 C20 C25 -120.9(9)
N1 Rh1 C20 C25 81.4(8)
C21 Rh1 C20 C25 121.5(8)
C23 Rh1 C20 C25 -160.7(8)
P1 Rh1 C20 C25 -10.7(7)
C22 Rh1 C20 C25 158.6(8)
Cl1 Rh1 C20 C25 -98.9(7)
C19 C20 C21 C22 -5.5(7)
C25 C20 C21 C22 165.2(7)
Rh1 C20 C21 C22 -65.7(4)
C19 C20 C21 C26 -172.9(6)
C25 C20 C21 C26 -2.3(10)
Rh1 C20 C21 C26 126.8(6)
C19 C20 C21 Rh1 60.2(5)
C25 C20 C21 Rh1 -129.1(7)
C19 Rh1 C21 C22 79.1(4)
N1 Rh1 C21 C22 -89.2(4)
C20 Rh1 C21 C22 117.1(5)
C23 Rh1 C21 C22 35.4(4)
P1 Rh1 C21 C22 174.3(3)
Cl1 Rh1 C21 C22 25.5(6)
C19 Rh1 C21 C20 -37.9(4)
N1 Rh1 C21 C20 153.7(4)
C23 Rh1 C21 C20 -81.7(4)
P1 Rh1 C21 C20 57.2(4)
C22 Rh1 C21 C20 -117.1(5)
Cl1 Rh1 C21 C20 -91.5(5)
C19 Rh1 C21 C26 -157.1(8)
N1 Rh1 C21 C26 34.6(7)
C20 Rh1 C21 C26 -119.2(8)
C23 Rh1 C21 C26 159.2(7)
P1 Rh1 C21 C26 -61.9(7)
C22 Rh1 C21 C26 123.8(8)
Cl1 Rh1 C21 C26 149.3(5)
C20 C21 C22 C23 3.4(7)
C26 C21 C22 C23 170.8(6)
Rh1 C21 C22 C23 -59.1(5)
C20 C21 C22 C27 -168.2(6)
C26 C21 C22 C27 -0.7(10)
Rh1 C21 C22 C27 129.3(6)
C20 C21 C22 Rh1 62.5(4)
C26 C21 C22 Rh1 -130.1(6)
C19 Rh1 C22 C23 38.1(4)
N1 Rh1 C22 C23 -139.5(4)
C20 Rh1 C22 C23 81.6(4)
C21 Rh1 C22 C23 119.8(6)
P1 Rh1 C22 C23 107.9(5)
Cl1 Rh1 C22 C23 -47.3(4)
C19 Rh1 C22 C21 -81.7(4)
N1 Rh1 C22 C21 100.7(4)
C20 Rh1 C22 C21 -38.2(4)
C23 Rh1 C22 C21 -119.8(6)
P1 Rh1 C22 C21 -12.0(6)
Cl1 Rh1 C22 C21 -167.1(3)
C19 Rh1 C22 C27 160.5(7)
N1 Rh1 C22 C27 -17.1(7)
C20 Rh1 C22 C27 -156.0(8)
C21 Rh1 C22 C27 -117.7(8)
C23 Rh1 C22 C27 122.4(8)
P1 Rh1 C22 C27 -129.7(6)
Cl1 Rh1 C22 C27 75.1(7)
C21 C22 C23 C19 0.0(8)
C27 C22 C23 C19 171.3(6)
Rh1 C22 C23 C19 -57.8(5)
C21 C22 C23 C28 -176.5(6)
C27 C22 C23 C28 -5.1(11)
Rh1 C22 C23 C28 125.8(7)
C21 C22 C23 Rh1 57.7(4)
C27 C22 C23 Rh1 -130.9(7)
C20 C19 C23 C22 -3.3(8)
C24 C19 C23 C22 -172.3(6)
Rh1 C19 C23 C22 62.3(5)
C20 C19 C23 C28 173.2(6)
C24 C19 C23 C28 4.3(11)
Rh1 C19 C23 C28 -121.2(7)
C20 C19 C23 Rh1 -65.6(5)
C24 C19 C23 Rh1 125.4(7)
C19 Rh1 C23 C22 -118.7(6)
N1 Rh1 C23 C22 53.4(5)
C20 Rh1 C23 C22 -79.2(4)
C21 Rh1 C23 C22 -36.1(4)
P1 Rh1 C23 C22 -137.0(3)
Cl1 Rh1 C23 C22 139.4(4)
N1 Rh1 C23 C19 172.0(3)
C20 Rh1 C23 C19 39.5(4)
C21 Rh1 C23 C19 82.5(4)
P1 Rh1 C23 C19 -18.4(5)
C22 Rh1 C23 C19 118.7(6)
Cl1 Rh1 C23 C19 -102.0(4)
C19 Rh1 C23 C28 116.7(8)
N1 Rh1 C23 C28 -71.3(7)
C20 Rh1 C23 C28 156.2(7)
C21 Rh1 C23 C28 -160.8(7)
P1 Rh1 C23 C28 98.3(6)
C22 Rh1 C23 C28 -124.7(8)
Cl1 Rh1 C23 C28 14.7(6)
C19 Rh1 N1 C29 174.0(8)
C20 Rh1 N1 C29 -115.1(6)
C21 Rh1 N1 C29 -139.5(5)
C23 Rh1 N1 C29 153.6(5)
P1 Rh1 N1 C29 -20.3(5)
C22 Rh1 N1 C29 -177.4(5)
Cl1 Rh1 N1 C29 65.2(5)
C19 Rh1 N1 C30 3.7(11)
C20 Rh1 N1 C30 74.7(5)
C21 Rh1 N1 C30 50.2(5)
C23 Rh1 N1 C30 -16.6(5)
P1 Rh1 N1 C30 169.4(4)
C22 Rh1 N1 C30 12.3(5)
Cl1 Rh1 N1 C30 -105.1(4)
C30 N1 C29 O1 -8.2(7)
Rh1 N1 C29 O1 -179.4(4)
C30 N1 C29 C2 172.8(6)
Rh1 N1 C29 C2 1.5(10)
C38 O1 C29 N1 -6.5(7)
C38 O1 C29 C2 172.7(5)
C1 C2 C29 N1 11.2(10)
C3 C2 C29 N1 -170.6(6)
C1 C2 C29 O1 -167.8(6)
C3 C2 C29 O1 10.4(8)
C29 N1 C30 C38 18.3(6)
Rh1 N1 C30 C38 -169.4(4)
C29 N1 C30 C31 -91.9(6)
Rh1 N1 C30 C31 80.5(6)
N1 C30 C31 C32 -55.0(8)
C38 C30 C31 C32 -165.5(6)
N1 C30 C31 C36 121.3(6)
C38 C30 C31 C36 10.8(7)
C36 C31 C32 C33 1.7(10)
C30 C31 C32 C33 177.6(6)
C31 C32 C33 C34 -1.7(10)
C32 C33 C34 C35 1.3(12)
C33 C34 C35 C36 -0.8(12)
C32 C31 C36 C35 -1.2(9)
C30 C31 C36 C35 -177.8(6)
C32 C31 C36 C37 178.8(6)
C30 C31 C36 C37 2.1(7)
C34 C35 C36 C31 0.8(10)
C34 C35 C36 C37 -179.2(7)
C31 C36 C37 C38 -14.2(7)
C35 C36 C37 C38 165.8(7)
C29 O1 C38 C37 131.8(6)
C29 O1 C38 C30 17.3(6)
C36 C37 C38 O1 -90.2(6)
C36 C37 C38 C30 20.6(7)
N1 C30 C38 O1 -20.9(6)
C31 C30 C38 O1 97.2(6)
N1 C30 C38 C37 -137.5(5)
C31 C30 C38 C37 -19.3(6)
